data_2018427
loop_
_publ_author_name
'Atria, Ana Mar\'ia'
'Garland, Maria Teresa'
'Baggio, Ricardo'

_publ_section_title
;
 Two isomorphous lanthanide crotonate complexes:
 di-\m-but-2-enoato-bis[diaquabis(but-2-enoato)dysprosium(III)] adenine
 monosolvate heptahydrate and the samarium(II) analogue
;
_journal_coeditor_code SK3428
_journal_issue 3
_journal_name_full 'Acta Crystallographica Section C'
_journal_page_first m80
_journal_page_last m84
_journal_paper_doi 10.1107/S0108270112007263
_journal_volume 68
_journal_year 2012
_chemical_formula_iupac '[Sm (C4 H5 O2)6 (H2 O)4] , C5 H5 N5 , 7H2 O'
_chemical_formula_moiety 'C24 H38 Sm2 O16, C5 H5 N5, 7(H2 O)'
_chemical_formula_sum 'C29 H57 N5 O23 Sm2'
_chemical_formula_weight 1144.50
_chemical_name_systematic
;
di-\m-but-2-enoato-bis[diaquabis(but-2-enoato)samarium(III)]
adenine monosolvate heptahydrate
;
_space_group_IT_number 2
_symmetry_cell_setting triclinic
_symmetry_space_group_name_Hall '-P 1'
_symmetry_space_group_name_H-M 'P -1'
_atom_sites_solution_hydrogens geom
_atom_sites_solution_primary direct
_atom_sites_solution_secondary difmap
_audit_creation_method SHELXL97
_cell_angle_alpha 73.126(4)
_cell_angle_beta 83.926(4)
_cell_angle_gamma 61.784(5)
_cell_formula_units_Z 1
_cell_length_a 10.633(3)
_cell_length_b 10.847(3)
_cell_length_c 11.397(3)
_cell_measurement_reflns_used 9182
_cell_measurement_temperature 291(2)
_cell_measurement_theta_max 27.88
_cell_measurement_theta_min 1.87
_cell_volume 1107.6(5)
_computing_cell_refinement 'SAINT (Bruker, 2002)'
_computing_data_collection 'SMART (Bruker, 2001)'
_computing_data_reduction 'SAINT (Bruker, 2002)'
_computing_molecular_graphics 'SHELXTL (Sheldrick, 2008)'
_computing_publication_material
;
SHELXTL (Sheldrick, 2008) and PLATON (Spek, 2009)
;
_computing_structure_refinement 'SHELXL97 Sheldrick, 2008)'
_computing_structure_solution 'SHELXS97 (Sheldrick, 2008)'
_diffrn_ambient_temperature 291(2)
_diffrn_measured_fraction_theta_full 0.986
_diffrn_measured_fraction_theta_max 0.986
_diffrn_measurement_device_type 'Bruker SMART CCD area-detector'
_diffrn_measurement_method 'CCD rotation images, thin slices'
_diffrn_radiation_monochromator graphite
_diffrn_radiation_source 'fine-focus sealed tube'
_diffrn_radiation_type MoK\a
_diffrn_radiation_wavelength 0.71073
_diffrn_reflns_av_R_equivalents 0.0163
_diffrn_reflns_av_sigmaI/netI 0.0227
_diffrn_reflns_limit_h_max 13
_diffrn_reflns_limit_h_min -13
_diffrn_reflns_limit_k_max 13
_diffrn_reflns_limit_k_min -13
_diffrn_reflns_limit_l_max 14
_diffrn_reflns_limit_l_min -14
_diffrn_reflns_number 8609
_diffrn_reflns_theta_full 26.00
_diffrn_reflns_theta_max 26.00
_diffrn_reflns_theta_min 1.87
_exptl_absorpt_coefficient_mu 2.710
_exptl_absorpt_correction_T_max 0.68
_exptl_absorpt_correction_T_min 0.44
_exptl_absorpt_correction_type multi-scan
_exptl_absorpt_process_details '(SADABS in SAINT-NT; Bruker, 2002)'
_exptl_crystal_colour colourless
_exptl_crystal_density_diffrn 1.716
_exptl_crystal_density_method 'not measured'
_exptl_crystal_description block
_exptl_crystal_F_000 574
_exptl_crystal_size_max 0.28
_exptl_crystal_size_mid 0.24
_exptl_crystal_size_min 0.14
_refine_diff_density_max 0.532
_refine_diff_density_min -0.503
_refine_ls_extinction_coef 0.0148(5)
_refine_ls_extinction_expression Fc^*^=kFc[1+0.001xFc^2^\l^3^/sin(2\q)]^-1/4^
_refine_ls_extinction_method 'SHELXL97 Sheldrick, 2008)'
_refine_ls_goodness_of_fit_ref 1.068
_refine_ls_hydrogen_treatment mixed
_refine_ls_matrix_type full
_refine_ls_number_parameters 365
_refine_ls_number_reflns 4295
_refine_ls_number_restraints 22
_refine_ls_restrained_S_all 1.066
_refine_ls_R_factor_all 0.0177
_refine_ls_R_factor_gt 0.0170
_refine_ls_shift/su_max 0.001
_refine_ls_shift/su_mean 0.000
_refine_ls_structure_factor_coef Fsqd
_refine_ls_weighting_details 'calc w = 1/[\s^2^(Fo^2^)+(0.0221P)^2^+0.3677P] where P=(Fo^2^+2Fc^2^)/3'
_refine_ls_weighting_scheme calc
_refine_ls_wR_factor_gt 0.0424
_refine_ls_wR_factor_ref 0.0428
_reflns_number_gt 4154
_reflns_number_total 4295
_reflns_threshold_expression I>2\s(I)
_cod_data_source_file sk3428.cif
_cod_data_source_block II
_cod_original_cell_volume 1107.7(5)
_cod_database_code 2018427
_cod_database_fobs_code 2018427

loop_
_symmetry_equiv_pos_as_xyz
'x, y, z'
'-x, -y, -z'

loop_
_atom_site_type_symbol
_atom_site_label
_atom_site_fract_x
_atom_site_fract_y
_atom_site_fract_z
_atom_site_U_iso_or_equiv
_atom_site_adp_type
_atom_site_calc_flag
_atom_site_refinement_flags
_atom_site_occupancy
_atom_site_symmetry_multiplicity
_atom_site_disorder_assembly
_atom_site_disorder_group
C C1 0.9976(7) 0.0253(8) 0.3387(6) 0.0359(12) Uani d P 0.50 1 A -1
H H1 1.0101 0.0166 0.2589 0.043 Uiso calc PR 0.50 1 A -1
C C2 1.0248(5) -0.0369(6) 0.5371(5) 0.0292(10) Uani d P 0.50 1 A -1
C C3 1.0006(5) -0.0246(5) 0.7278(6) 0.0315(10) Uani d P 0.50 1 A -1
H H3 1.0230 -0.0697 0.8111 0.038 Uiso calc PR 0.50 1 A -1
C C4 0.8680(4) 0.1890(5) 0.5787(5) 0.0250(10) Uani d P 0.50 1 A -1
C C5 0.9279(6) 0.1064(7) 0.4928(6) 0.0254(10) Uani d P 0.50 1 A -1
N N1 0.9088(14) 0.1490(12) 0.3640(13) 0.0318(19) Uani d P 0.50 1 A -1
N N2 1.0709(5) -0.0907(5) 0.4388(6) 0.0335(10) Uani d PD 0.50 1 A -1
H H2 1.144(5) -0.169(5) 0.435(8) 0.040 Uiso d PD 0.50 1 B -1
N N3 1.0674(13) -0.1108(10) 0.6531(12) 0.0281(18) Uani d P 0.50 1 A -1
N N4 0.9069(4) 0.1165(4) 0.6991(3) 0.0301(8) Uani d P 0.50 1 A -1
N N5 0.775(3) 0.334(2) 0.549(2) 0.038(3) Uani d PD 0.50 1 A -1
H H5A 0.754(8) 0.380(8) 0.603(5) 0.045 Uiso d PD 0.50 1 C -1
H H5B 0.746(7) 0.400(6) 0.481(4) 0.045 Uiso d PD 0.50 1 D -1
O O6W 1.226(2) -0.3692(17) 0.4500(18) 0.048(3) Uani d PD 0.50 1 E -1
H H6WA 1.281(7) -0.385(9) 0.507(4) 0.058 Uiso d PD 0.50 1 F -1
H H6WB 1.279(7) -0.387(9) 0.390(5) 0.058 Uiso d PD 0.50 1 G -1
Sm Sm1 0.555267(9) 0.589467(9) 0.115954(8) 0.02219(5) Uani d . 1 1 . .
O O11 0.35694(15) 0.79566(15) -0.02599(14) 0.0298(3) Uani d . 1 1 . .
O O21 0.55475(16) 0.81166(16) -0.02557(15) 0.0341(3) Uani d . 1 1 . .
C C11 0.4270(2) 0.8674(2) -0.06356(19) 0.0268(4) Uani d . 1 1 . .
C C21 0.3624(3) 1.0138(3) -0.1506(2) 0.0380(5) Uani d . 1 1 . .
H H21 0.4195 1.0596 -0.1769 0.046 Uiso calc R 1 1 . .
C C31 0.2311(3) 1.0829(3) -0.1928(2) 0.0385(5) Uani d . 1 1 . .
H H31 0.1756 1.0354 -0.1660 0.046 Uiso calc R 1 1 . .
C C41 0.1607(3) 1.2310(3) -0.2801(3) 0.0541(7) Uani d . 1 1 . .
H H41A 0.1261 1.2257 -0.3520 0.081 Uiso calc R 1 1 . .
H H41B 0.2285 1.2680 -0.3029 0.081 Uiso calc R 1 1 . .
H H41C 0.0821 1.2947 -0.2415 0.081 Uiso calc R 1 1 . .
O O12 0.45474(19) 0.77277(16) 0.23143(14) 0.0376(4) Uani d . 1 1 . .
O O22 0.61570(18) 0.55584(18) 0.33015(14) 0.0399(4) Uani d . 1 1 . .
C C12 0.5244(2) 0.6846(3) 0.3297(2) 0.0327(5) Uani d . 1 1 . .
C C22 0.5008(3) 0.7288(3) 0.4445(2) 0.0435(6) Uani d . 1 1 . .
H H22 0.5461 0.6568 0.5161 0.052 Uiso calc R 1 1 . .
C C32 0.4214(3) 0.8610(3) 0.4528(2) 0.0444(6) Uani d . 1 1 . .
H H32 0.3771 0.9329 0.3809 0.053 Uiso calc R 1 1 . .
C C42 0.3955(3) 0.9068(4) 0.5684(3) 0.0567(8) Uani d . 1 1 . .
H H42A 0.4561 0.8267 0.6337 0.085 Uiso calc R 1 1 . .
H H42B 0.2974 0.9367 0.5891 0.085 Uiso calc R 1 1 . .
H H42C 0.4162 0.9865 0.5567 0.085 Uiso calc R 1 1 . .
O O13 0.40052(15) 0.48138(16) 0.07408(13) 0.0282(3) Uani d . 1 1 . .
O O23 0.36698(18) 0.54108(19) 0.24571(15) 0.0360(4) Uani d . 1 1 . .
C C13 0.3409(2) 0.4831(2) 0.17792(18) 0.0258(4) Uani d . 1 1 . .
C C23 0.2478(2) 0.4128(3) 0.2140(2) 0.0361(5) Uani d . 1 1 . .
H H23 0.2370 0.3683 0.1600 0.043 Uiso calc R 1 1 . .
C C33 0.1795(3) 0.4085(3) 0.3161(2) 0.0433(6) Uani d . 1 1 . .
H H33 0.1904 0.4530 0.3701 0.052 Uiso calc R 1 1 . .
C C43 0.0850(4) 0.3372(4) 0.3529(3) 0.0629(8) Uani d . 1 1 . .
H H43A 0.0924 0.2847 0.2955 0.094 Uiso calc R 1 1 . .
H H43B -0.0122 0.4101 0.3534 0.094 Uiso calc R 1 1 . .
H H43C 0.1141 0.2710 0.4335 0.094 Uiso calc R 1 1 . .
O O1W 0.69952(18) 0.32990(16) 0.18569(15) 0.0367(4) Uani d D 1 1 . .
H H1WA 0.763(2) 0.274(2) 0.2418(17) 0.044 Uiso d D 1 1 . .
H H1WB 0.694(3) 0.278(2) 0.146(2) 0.044 Uiso d D 1 1 . .
O O2W 0.80789(16) 0.54076(18) 0.09538(16) 0.0376(4) Uani d D 1 1 . .
H H2WA 0.847(2) 0.594(2) 0.072(2) 0.045 Uiso d D 1 1 . .
H H2WB 0.866(2) 0.4587(14) 0.085(3) 0.045 Uiso d D 1 1 . .
O O3W 0.9125(2) 0.1513(3) -0.0702(2) 0.0648(6) Uani d D 1 1 . .
H H3WA 0.833(2) 0.161(4) -0.040(3) 0.078 Uiso d D 1 1 . .
H H3WB 0.913(3) 0.133(4) -0.1372(19) 0.078 Uiso d D 1 1 . .
O O4W 1.0245(2) 0.3047(2) 0.0189(2) 0.0515(5) Uani d D 1 1 . .
H H4WA 1.087(3) 0.229(2) 0.067(2) 0.062 Uiso d D 1 1 . .
H H4WB 0.985(3) 0.274(3) -0.019(2) 0.062 Uiso d D 1 1 . .
O O5W 1.26049(19) 0.0783(2) 0.1491(2) 0.0534(5) Uani d D 1 1 . .
H H5WB 1.298(3) -0.0123(11) 0.173(3) 0.064 Uiso d D 1 1 . .
H H5WA 1.324(2) 0.102(3) 0.117(3) 0.064 Uiso d D 1 1 . .

loop_
_atom_site_aniso_label
_atom_site_aniso_U_11
_atom_site_aniso_U_22
_atom_site_aniso_U_33
_atom_site_aniso_U_12
_atom_site_aniso_U_13
_atom_site_aniso_U_23
C1 0.041(3) 0.050(4) 0.022(3) -0.023(3) 0.002(3) -0.014(3)
C2 0.029(3) 0.033(3) 0.028(3) -0.014(2) 0.000(2) -0.011(2)
C3 0.033(2) 0.030(2) 0.027(3) -0.0134(19) -0.003(2) -0.003(2)
C4 0.025(2) 0.028(2) 0.026(2) -0.0155(19) -0.0017(16) -0.0058(18)
C5 0.029(3) 0.036(3) 0.015(3) -0.016(2) -0.001(2) -0.008(3)
N1 0.034(5) 0.026(5) 0.035(4) -0.011(4) 0.001(3) -0.012(3)
N2 0.033(2) 0.029(3) 0.036(3) -0.0066(19) -0.001(2) -0.018(2)
N3 0.027(4) 0.013(5) 0.033(5) 0.000(4) -0.006(3) -0.004(3)
N4 0.0347(19) 0.0304(18) 0.0247(18) -0.0147(16) 0.0006(15) -0.0077(15)
N5 0.041(4) 0.049(7) 0.022(3) -0.018(6) -0.001(3) -0.012(5)
O6W 0.051(4) 0.055(7) 0.035(4) -0.014(5) 0.003(3) -0.026(5)
Sm1 0.02521(7) 0.02167(7) 0.01990(7) -0.01037(5) 0.00044(4) -0.00677(4)
O11 0.0298(7) 0.0267(7) 0.0329(8) -0.0137(6) -0.0004(6) -0.0066(6)
O21 0.0306(8) 0.0307(8) 0.0386(9) -0.0156(7) -0.0030(7) -0.0022(7)
C11 0.0310(10) 0.0258(10) 0.0246(10) -0.0129(8) 0.0022(8) -0.0092(8)
C21 0.0366(12) 0.0321(11) 0.0423(13) -0.0181(10) -0.0033(10) -0.0006(10)
C31 0.0362(12) 0.0362(12) 0.0370(13) -0.0148(10) -0.0018(10) -0.0041(10)
C41 0.0499(15) 0.0410(14) 0.0501(16) -0.0105(12) -0.0072(13) 0.0015(12)
O12 0.0560(10) 0.0282(8) 0.0272(8) -0.0164(7) -0.0015(7) -0.0101(6)
O22 0.0445(9) 0.0378(9) 0.0296(8) -0.0092(7) -0.0057(7) -0.0137(7)
C12 0.0397(12) 0.0383(12) 0.0275(11) -0.0230(10) 0.0022(9) -0.0112(10)
C22 0.0521(15) 0.0508(15) 0.0301(12) -0.0220(12) 0.0000(11) -0.0174(11)
C32 0.0589(15) 0.0552(15) 0.0371(13) -0.0373(13) 0.0122(12) -0.0224(12)
C42 0.0750(19) 0.077(2) 0.0489(16) -0.0506(17) 0.0263(14) -0.0423(15)
O13 0.0327(7) 0.0337(8) 0.0221(7) -0.0178(6) 0.0066(6) -0.0111(6)
O23 0.0455(9) 0.0489(9) 0.0317(8) -0.0319(8) 0.0148(7) -0.0233(7)
C13 0.0268(9) 0.0253(9) 0.0229(10) -0.0105(8) 0.0037(8) -0.0074(8)
C23 0.0418(12) 0.0478(13) 0.0314(12) -0.0295(11) 0.0078(10) -0.0155(10)
C33 0.0508(14) 0.0604(16) 0.0359(13) -0.0383(13) 0.0116(11) -0.0187(12)
C43 0.0704(19) 0.089(2) 0.0521(17) -0.0609(19) 0.0171(15) -0.0143(16)
O1W 0.0442(9) 0.0238(7) 0.0361(9) -0.0089(7) -0.0151(7) -0.0064(6)
O2W 0.0295(8) 0.0367(9) 0.0472(10) -0.0159(7) 0.0023(7) -0.0116(8)
O3W 0.0491(11) 0.0968(17) 0.0560(13) -0.0395(12) 0.0094(10) -0.0243(12)
O4W 0.0452(10) 0.0408(10) 0.0628(13) -0.0145(8) -0.0030(9) -0.0139(9)
O5W 0.0382(9) 0.0394(10) 0.0699(14) -0.0157(8) 0.0043(9) -0.0021(9)

loop_
_atom_type_symbol
_atom_type_description
_atom_type_scat_dispersion_real
_atom_type_scat_dispersion_imag
_atom_type_scat_source
C C 0.0033 0.0016 'International Tables Vol C Tables 4.2.6.8 and 6.1.1.4'
H H 0.0000 0.0000 'International Tables Vol C Tables 4.2.6.8 and 6.1.1.4'
N N 0.0061 0.0033 'International Tables Vol C Tables 4.2.6.8 and 6.1.1.4'
O O 0.0106 0.0060 'International Tables Vol C Tables 4.2.6.8 and 6.1.1.4'
Sm Sm -0.1638 3.4418 'International Tables Vol C Tables 4.2.6.8 and 6.1.1.4'

loop_
_geom_angle_atom_site_label_1
_geom_angle_atom_site_label_2
_geom_angle_atom_site_label_3
_geom_angle_site_symmetry_1
_geom_angle_site_symmetry_3
_geom_angle
N1 C1 N2 . . 115.6(10)
N1 C1 H1 . . 122.2
N2 C1 H1 . . 122.2
N3 C2 N2 . . 125.8(6)
N3 C2 C5 . . 127.7(8)
N2 C2 C5 . . 106.5(4)
N4 C3 N3 . . 129.0(7)
N4 C3 H3 . . 115.5
N3 C3 H3 . . 115.5
N4 C4 N5 . . 118.7(10)
N4 C4 C5 . . 116.8(4)
N5 C4 C5 . . 124.5(10)
C2 C5 C4 . . 117.3(6)
C2 C5 N1 . . 112.4(8)
C4 C5 N1 . . 130.3(6)
C1 N1 C5 . . 100.5(10)
C2 N2 C1 . . 105.0(5)
C2 N2 H2 . . 128(6)
C1 N2 H2 . . 125(6)
C2 N3 C3 . . 110.5(7)
C3 N4 C4 . . 118.5(4)
C4 N5 H5A . . 119(5)
C4 N5 H5B . . 133(5)
H5A N5 H5B . . 105(3)
H6WA O6W H6WB . . 106(3)
O1W Sm1 O13 . 2_665 77.55(5)
O1W Sm1 O12 . . 130.25(6)
O13 Sm1 O12 2_665 . 152.16(5)
O1W Sm1 O22 . . 78.31(5)
O13 Sm1 O22 2_665 . 153.22(5)
O12 Sm1 O22 . . 52.77(5)
O1W Sm1 O21 . . 142.17(6)
O13 Sm1 O21 2_665 . 81.01(5)
O12 Sm1 O21 . . 74.54(6)
O22 Sm1 O21 . . 112.27(6)
O1W Sm1 O2W . . 73.24(6)
O13 Sm1 O2W 2_665 . 81.98(5)
O12 Sm1 O2W . . 103.04(6)
O22 Sm1 O2W . . 80.11(6)
O21 Sm1 O2W . . 73.19(5)
O1W Sm1 O11 . . 146.23(5)
O13 Sm1 O11 2_665 . 76.52(5)
O12 Sm1 O11 . . 78.05(5)
O22 Sm1 O11 . . 130.17(5)
O21 Sm1 O11 . . 52.28(5)
O2W Sm1 O11 . . 123.46(5)
O1W Sm1 O23 . . 84.26(6)
O13 Sm1 O23 2_665 . 115.01(5)
O12 Sm1 O23 . . 74.76(6)
O22 Sm1 O23 . . 73.66(6)
O21 Sm1 O23 . . 133.33(5)
O2W Sm1 O23 . . 148.37(6)
O11 Sm1 O23 . . 87.44(6)
O1W Sm1 O13 . . 74.62(6)
O13 Sm1 O13 2_665 . 64.49(5)
O12 Sm1 O13 . . 118.86(5)
O22 Sm1 O13 . . 119.24(5)
O21 Sm1 O13 . . 122.45(5)
O2W Sm1 O13 . . 137.55(5)
O11 Sm1 O13 . . 74.86(5)
O23 Sm1 O13 . . 50.53(5)
O1W Sm1 C12 . . 104.15(6)
O13 Sm1 C12 2_665 . 173.89(5)
O12 Sm1 C12 . . 26.38(6)
O22 Sm1 C12 . . 26.44(6)
O21 Sm1 C12 . . 94.42(6)
O2W Sm1 C12 . . 92.84(6)
O11 Sm1 C12 . . 103.93(6)
O23 Sm1 C12 . . 71.09(6)
O13 Sm1 C12 . . 121.59(6)
O1W Sm1 C11 . . 155.38(6)
O13 Sm1 C11 2_665 . 78.36(6)
O12 Sm1 C11 . . 73.83(6)
O22 Sm1 C11 . . 123.90(6)
O21 Sm1 C11 . . 25.97(5)
O2W Sm1 C11 . . 98.45(6)
O11 Sm1 C11 . . 26.33(5)
O23 Sm1 C11 . . 110.69(6)
O13 Sm1 C11 . . 99.34(6)
C12 Sm1 C11 . . 99.31(7)
O1W Sm1 C13 . . 77.05(6)
O13 Sm1 C13 2_665 . 90.14(5)
O12 Sm1 C13 . . 97.28(6)
O22 Sm1 C13 . . 95.60(6)
O21 Sm1 C13 . . 134.01(5)
O2W Sm1 C13 . . 150.24(6)
O11 Sm1 C13 . . 81.74(5)
O23 Sm1 C13 . . 24.88(5)
O13 Sm1 C13 . . 25.72(5)
C12 Sm1 C13 . . 95.96(6)
C11 Sm1 C13 . . 108.04(6)
C11 O11 Sm1 . . 93.58(12)
C11 O21 Sm1 . . 94.76(12)
O21 C11 O11 . . 119.25(18)
O21 C11 C21 . . 119.14(19)
O11 C11 C21 . . 121.60(19)
O21 C11 Sm1 . . 59.26(10)
O11 C11 Sm1 . . 60.08(10)
C21 C11 Sm1 . . 176.69(16)
C31 C21 C11 . . 124.3(2)
C31 C21 H21 . . 117.9
C11 C21 H21 . . 117.9
C21 C31 C41 . . 126.3(2)
C21 C31 H31 . . 116.8
C41 C31 H31 . . 116.8
C31 C41 H41A . . 109.5
C31 C41 H41B . . 109.5
H41A C41 H41B . . 109.5
C31 C41 H41C . . 109.5
H41A C41 H41C . . 109.5
H41B C41 H41C . . 109.5
C12 O12 Sm1 . . 94.01(13)
C12 O22 Sm1 . . 93.40(13)
O12 C12 O22 . . 119.6(2)
O12 C12 C22 . . 121.1(2)
O22 C12 C22 . . 119.3(2)
O12 C12 Sm1 . . 59.61(11)
O22 C12 Sm1 . . 60.16(11)
C22 C12 Sm1 . . 175.49(17)
C32 C22 C12 . . 124.9(2)
C32 C22 H22 . . 117.6
C12 C22 H22 . . 117.6
C22 C32 C42 . . 125.4(3)
C22 C32 H32 . . 117.3
C42 C32 H32 . . 117.3
C32 C42 H42A . . 109.5
C32 C42 H42B . . 109.5
H42A C42 H42B . . 109.5
C32 C42 H42C . . 109.5
H42A C42 H42C . . 109.5
H42B C42 H42C . . 109.5
C13 O13 Sm1 . 2_665 150.42(13)
C13 O13 Sm1 . . 93.72(12)
Sm1 O13 Sm1 2_665 . 115.51(5)
C13 O23 Sm1 . . 96.82(12)
O23 C13 O13 . . 118.59(19)
O23 C13 C23 . . 122.71(19)
O13 C13 C23 . . 118.67(19)
O23 C13 Sm1 . . 58.30(11)
O13 C13 Sm1 . . 60.56(10)
C23 C13 Sm1 . . 173.30(15)
C33 C23 C13 . . 124.8(2)
C33 C23 H23 . . 117.6
C13 C23 H23 . . 117.6
C23 C33 C43 . . 124.9(3)
C23 C33 H33 . . 117.6
C43 C33 H33 . . 117.6
C33 C43 H43A . . 109.5
C33 C43 H43B . . 109.5
H43A C43 H43B . . 109.5
C33 C43 H43C . . 109.5
H43A C43 H43C . . 109.5
H43B C43 H43C . . 109.5
H1WA O1W H1WB . . 107(3)
H2WA O2W H2WB . . 107(3)
H3WA O3W H3WB . . 105(3)
H4WA O4W H4WB . . 105(3)
H5WB O5W H5WA . . 108(3)

loop_
_geom_bond_atom_site_label_1
_geom_bond_atom_site_label_2
_geom_bond_site_symmetry_2
_geom_bond_distance
_geom_bond_publ_flag
C1 N1 . 1.321(8) ?
C1 N2 . 1.385(8) ?
C1 H1 . 0.9300 ?
C2 N3 . 1.328(14) ?
C2 N2 . 1.353(7) ?
C2 C5 . 1.368(8) ?
C3 N4 . 1.334(6) ?
C3 N3 . 1.345(9) ?
C3 H3 . 0.9300 ?
C4 N4 . 1.364(7) ?
C4 N5 . 1.36(2) ?
C4 C5 . 1.415(8) ?
C5 N1 . 1.411(16) ?
N2 H2 . 0.85(3) ?
N5 H5A . 0.85(3) ?
N5 H5B . 0.85(3) ?
O6W H6WA . 0.85(3) ?
O6W H6WB . 0.85(3) ?
Sm1 O1W . 2.4057(16) y
Sm1 O13 2_665 2.4314(15) y
Sm1 O12 . 2.4576(16) y
Sm1 O22 . 2.4695(17) y
Sm1 O21 . 2.4785(16) y
Sm1 O2W . 2.4792(17) y
Sm1 O11 . 2.4956(15) y
Sm1 O23 . 2.5273(16) y
Sm1 O13 . 2.5739(15) y
O11 C11 . 1.277(3) ?
O21 C11 . 1.263(3) ?
C11 C21 . 1.474(3) ?
C21 C31 . 1.299(3) ?
C21 H21 . 0.9300 ?
C31 C41 . 1.491(3) ?
C31 H31 . 0.9300 ?
C41 H41A . 0.9600 ?
C41 H41B . 0.9600 ?
C41 H41C . 0.9600 ?
O12 C12 . 1.266(3) ?
O22 C12 . 1.268(3) ?
C12 C22 . 1.478(3) ?
C22 C32 . 1.303(4) ?
C22 H22 . 0.9300 ?
C32 C42 . 1.494(3) ?
C32 H32 . 0.9300 ?
C42 H42A . 0.9600 ?
C42 H42B . 0.9600 ?
C42 H42C . 0.9600 ?
O13 C13 . 1.283(2) ?
O23 C13 . 1.250(3) ?
C13 C23 . 1.475(3) ?
C23 C33 . 1.307(3) ?
C23 H23 . 0.9300 ?
C33 C43 . 1.498(3) ?
C33 H33 . 0.9300 ?
C43 H43A . 0.9600 ?
C43 H43B . 0.9600 ?
C43 H43C . 0.9600 ?
O1W H1WA . 0.85(3) ?
O1W H1WB . 0.85(3) ?
O2W H2WA . 0.85(3) ?
O2W H2WB . 0.85(3) ?
O3W H3WA . 0.85(3) ?
O3W H3WB . 0.85(3) ?
O4W H4WA . 0.85(3) ?
O4W H4WB . 0.85(3) ?
O5W H5WB . 0.85(3) ?
O5W H5WA . 0.85(3) ?

loop_
_geom_hbond_atom_site_label_D
_geom_hbond_atom_site_label_H
_geom_hbond_atom_site_label_A
_geom_hbond_site_symmetry_A
_geom_hbond_distance_DH
_geom_hbond_distance_HA
_geom_hbond_distance_DA
_geom_hbond_angle_DHA
O1W H1WB O11 2_665 0.85(3) 2.00(3) 2.823(2) 165(2)
N2 H2 N5 2_756 0.85(3) 1.54(3) 2.325(19) 154(8)
N2 H2 O6W . 0.85(3) 1.88(3) 2.640(17) 149(7)
N5 H5A O23 2_666 0.85(3) 2.17(3) 2.96(2) 154(6)
N5 H5B O22 . 0.85(3) 2.08(3) 2.90(2) 162(6)
O6W H6WA O22 2_756 0.85(3) 2.14(3) 2.82(2) 137(7)
O6W H6WB O23 1_645 0.85(3) 1.97(3) 2.79(2) 163(6)
O1W H1WA N1 . 0.85(3) 1.88(3) 2.729(15) 178(3)
O1W H1WA N3 2_756 0.85(3) 2.00(3) 2.833(12) 166(2)
O3W H3WB N4 1_554 0.85(3) 1.93(3) 2.772(4) 172(4)
O2W H2WA O4W 2_765 0.85(3) 2.14(3) 2.958(3) 165(2)
O2W H2WB O4W . 0.85(3) 2.00(3) 2.814(3) 161(2)
O3W H3WA O11 2_665 0.85(3) 1.96(3) 2.808(3) 174(4)
O4W H4WA O5W . 0.85(3) 1.89(3) 2.715(3) 164(3)
O4W H4WB O3W . 0.85(3) 2.06(3) 2.886(3) 164(3)
O5W H5WB O12 1_645 0.85(3) 2.07(3) 2.875(2) 160(3)
O5W H5WA O21 2_765 0.85(3) 1.98(3) 2.815(2) 170(3)
